data_7720352
loop_
_publ_author_name
'&#x160;koch, Karel'
'Buzikov&#xe1;, Michaela'
'Jakubczyk, Micha&#x142;'
'Pattanamcheril Anilkumar, Krishna'
'Demel, Jan'
'Liteck&#xe1;, Miroslava'

_publ_section_title
;
 Molybdenum(VI) borano-imido complexes and their application as Lewis acid
 catalysts in homocoupling of diazo compounds.
;
_journal_issue 12
_journal_name_full 'Dalton transactions (Cambridge, England : 2003)'
_journal_page_first 4997
_journal_page_last 5003
_journal_paper_doi 10.1039/d6dt00469e
_journal_volume 55
_journal_year 2026
_chemical_formula_moiety 'C20 H20 O6'
_chemical_formula_sum 'C20 H20 O6'
_chemical_formula_weight 356.36
_space_group_crystal_system monoclinic
_space_group_IT_number 14
_space_group_name_Hall '-P 2ybc'
_space_group_name_H-M_alt 'P 1 21/c 1'
_atom_sites_solution_hydrogens geom
_atom_sites_solution_primary dual
_audit_creation_date 2025-12-05
_audit_creation_method
;
Olex2 1.5-ac7-016
(compiled 2025.05.29 svn.r8cd99b3d for Rigaku Oxford Diffraction, GUI svn.r7254)
;
_audit_update_record
;
2026-01-05 deposited with the CCDC.	2026-02-26 downloaded from the CCDC.
;
_cell_angle_alpha 90
_cell_angle_beta 105.593(3)
_cell_angle_gamma 90
_cell_formula_units_Z 2
_cell_length_a 7.2982(2)
_cell_length_b 11.5691(3)
_cell_length_c 10.7137(3)
_cell_measurement_reflns_used 5088
_cell_measurement_temperature 100.00(10)
_cell_measurement_theta_max 74.5790
_cell_measurement_theta_min 5.7280
_cell_volume 871.30(4)
_computing_cell_refinement 'CrysAlisPro 1.171.44.117a (Rigaku OD, 2025)'
_computing_data_collection 'CrysAlisPro system (CCD 44.113a 64-bit (release 02-06-2025))'
_computing_data_reduction 'CrysAlisPro 1.171.44.117a (Rigaku OD, 2025)'
_computing_molecular_graphics 'Olex2 1.5-ac7-016 (Dolomanov et al., 2009)'
_computing_publication_material 'Olex2 1.5-ac7-016 (Dolomanov et al., 2009)'
_computing_structure_refinement 'SHELXL 2018/3 (Sheldrick, 2015)'
_computing_structure_solution 'SHELXT  (Sheldrick, 2015)'
_diffrn_ambient_environment N~2~
_diffrn_ambient_temperature 100.00(10)
_diffrn_detector 'Hybrid Pixel Array Detector'
_diffrn_detector_area_resol_mean 10.0000
_diffrn_detector_type HyPix
_diffrn_measured_fraction_theta_full 0.999
_diffrn_measured_fraction_theta_max 0.960
_diffrn_measurement_details
;
List of Runs (angles in degrees, time in seconds):

  # Type    Start    End  Width  t~exp~   \w     \q     \k     \f   Frames
#--------------------------------------------------------------------------
  1  \w     93.00 118.00   0.50    0.08    --   44.59  77.00 120.00   50
  2  \w     89.00 114.00   0.50    0.08    --   44.59  77.00  60.00   50
  3  \w     89.00 117.00   0.50    0.08    --   44.59  77.00-120.00   56
  4  \w     89.00 118.00   0.50    0.08    --   44.59  77.00-150.00   58
  5  \w     93.00 122.00   0.50    0.32    --  105.77 125.00 -90.00   58
  6  \w    130.00 165.00   0.50    0.32    --  105.77 125.00 -90.00   70
  7  \w    138.00 169.00   0.50    0.32    --  105.77 125.00   0.00   62
  8  \w    100.00 133.00   0.50    0.32    --  105.77 125.00   0.00   66
  9  \w    146.00 175.00   0.50    0.32    --  105.77  45.00  60.00   58
 10  \w    104.00 174.00   0.50    0.32    --  105.77  61.00 120.00  140
 11  \w     85.00 124.00   0.50    0.32    --  105.77  45.00  60.00   78
 12  \w     52.00  93.00   0.50    0.08    --   44.59-125.00 120.00   82
 13  \w     35.00  95.00   0.50    0.08    --   44.59-125.00  90.00  120
 14  \w     74.00 105.00   0.50    0.32    --  105.77 -94.00 -60.00   62
 15  \w     38.00  70.00   0.50    0.32    --  105.77 -94.00 -60.00   64
 16  \w     51.00  76.00   0.50    0.32    --  105.77-125.00-120.00   50
 17  \w     90.00 117.00   0.50    0.32    --  105.77-125.00-120.00   54
 18  \w     35.00 115.00   0.50    0.32    --  105.77-125.00-180.00  160
 19  \w     59.00  93.00   0.50    0.32    --  105.77 -94.00  60.00   68
 20  \w     32.00 120.00   0.50    0.32    --  105.77 -77.00 -60.00  176
 21  \w    -31.00  31.00   0.50    0.08    --   44.59 -37.00-150.00  124
 22  \w    -32.00  23.00   0.50    0.08    --   44.59 -19.00   0.00  110
 23  \w   -118.00 -93.00   0.50    0.08    --  -44.59 -77.00 150.00   50
 24  \w   -118.00 -93.00   0.50    0.08    --  -44.59 -77.00  90.00   50
 25  \w    -95.00 -23.00   0.50    0.32    --  -96.00 139.00 145.00  144
 26  \w   -165.00-137.00   0.50    0.32    --  -96.00 -61.00   0.00   56
 27  \w   -132.00 -79.00   0.50    0.32    --  -96.00 -61.00   0.00  106
 28  \w   -154.00 -99.00   0.50    0.32    --  -96.00 -94.00 -30.00  110
 29  \w   -118.00 -93.00   0.50    0.08    --  -44.59-125.00-180.00   50
 30  \w   -150.00 -95.00   0.50    0.32    --  -96.00-125.00 -90.00  110
 31  \w    -47.00 -21.00   0.50    0.32    --  -96.00  45.00 120.00   52
 32  \w    -48.00 -21.00   0.50    0.32    --  -96.00  45.00  90.00   54
 33  \w    -50.00 -25.00   0.50    0.32    --  -96.00  45.00  30.00   50
 34  \w    -48.00 -22.00   0.50    0.32    --  -96.00  45.00   0.00   52
 35  \w    -50.00 -21.00   0.50    0.32    --  -96.00  45.00 -30.00   58
 36  \w    -50.00 -22.00   0.50    0.32    --  -96.00  45.00 -90.00   56
 37  \w    -50.00 -25.00   0.50    0.32    --  -96.00  45.00-150.00   50
;
_diffrn_measurement_device 'four-circle diffractometer'
_diffrn_measurement_device_type 'XtaLAB Synergy, Dualflex, HyPix'
_diffrn_measurement_method '\w scans'
_diffrn_orient_matrix_type 'CrysAlisPro convention (1999,Acta A55,543-557)'
_diffrn_orient_matrix_UB_11 0.1942570000
_diffrn_orient_matrix_UB_12 0.0560521000
_diffrn_orient_matrix_UB_13 0.0078450000
_diffrn_orient_matrix_UB_21 0.0919338000
_diffrn_orient_matrix_UB_22 -0.1207023000
_diffrn_orient_matrix_UB_23 0.0095719000
_diffrn_orient_matrix_UB_31 -0.0427910000
_diffrn_orient_matrix_UB_32 -0.0047498000
_diffrn_orient_matrix_UB_33 -0.1487531000
_diffrn_radiation_monochromator mirror
_diffrn_radiation_probe x-ray
_diffrn_radiation_type 'Cu K\a'
_diffrn_radiation_wavelength 1.54184
_diffrn_reflns_av_R_equivalents 0.0622
_diffrn_reflns_av_unetI/netI 0.0595
_diffrn_reflns_Laue_measured_fraction_full 0.999
_diffrn_reflns_Laue_measured_fraction_max 0.960
_diffrn_reflns_limit_h_max 8
_diffrn_reflns_limit_h_min -8
_diffrn_reflns_limit_k_max 14
_diffrn_reflns_limit_k_min -14
_diffrn_reflns_limit_l_max 11
_diffrn_reflns_limit_l_min -13
_diffrn_reflns_number 7953
_diffrn_reflns_point_group_measured_fraction_full 0.999
_diffrn_reflns_point_group_measured_fraction_max 0.960
_diffrn_reflns_theta_full 67.684
_diffrn_reflns_theta_max 75.036
_diffrn_reflns_theta_min 5.745
_diffrn_source 'micro-focus sealed X-ray tube'
_diffrn_source_type 'PhotonJet (Cu) X-ray Source'
_exptl_absorpt_coefficient_mu 0.834
_exptl_absorpt_correction_T_max 1.000
_exptl_absorpt_correction_T_min 0.235
_exptl_absorpt_correction_type gaussian
_exptl_absorpt_process_details
;
CrysAlisPro 1.171.44.117a (Rigaku Oxford Diffraction, 2025)
Numerical absorption correction based on gaussian integration over
a multifaceted crystal model
Empirical absorption correction using spherical harmonics,
implemented in SCALE3 ABSPACK scaling algorithm.
;
_exptl_crystal_colour colourless
_exptl_crystal_colour_primary colourless
_exptl_crystal_density_diffrn 1.358
_exptl_crystal_description irregular
_exptl_crystal_F_000 376
_exptl_crystal_size_max 0.472
_exptl_crystal_size_mid 0.285
_exptl_crystal_size_min 0.14
_refine_diff_density_max 0.306
_refine_diff_density_min -0.414
_refine_diff_density_rms 0.136
_refine_ls_extinction_method none
_refine_ls_goodness_of_fit_ref 1.131
_refine_ls_hydrogen_treatment constr
_refine_ls_matrix_type full
_refine_ls_number_parameters 120
_refine_ls_number_reflns 1725
_refine_ls_number_restraints 0
_refine_ls_restrained_S_all 1.131
_refine_ls_R_factor_all 0.0611
_refine_ls_R_factor_gt 0.0582
_refine_ls_shift/su_max 0.000
_refine_ls_shift/su_mean 0.000
_refine_ls_structure_factor_coef Fsqd
_refine_ls_weighting_details 'w=1/[\s^2^(Fo^2^)+(0.0826P)^2^+0.1797P] where P=(Fo^2^+2Fc^2^)/3'
_refine_ls_weighting_scheme calc
_refine_ls_wR_factor_gt 0.1417
_refine_ls_wR_factor_ref 0.1452
_reflns_Friedel_coverage 0.000
_reflns_number_gt 1572
_reflns_number_total 1725
_reflns_threshold_expression 'I > 2\s(I)'
_cod_data_source_file d6dt00469e2.cif
_cod_data_source_block ksk590d2-4-gg
_cod_depositor_comments 'Adding full bibliography for 7720347--7720357.cif.'
_cod_database_code 7720352
_shelx_shelxl_version_number 2018/3
_chemical_oxdiff_formula 'C10 H10 O3'
_shelx_space_group_comment
;
The symmetry employed for this shelxl refinement is uniquely defined
by the following loop, which should always be used as a source of
symmetry information in preference to the above space-group names.
They are only intended as comments.
;
_diffrn_oxdiff_digest_od_ed
;

;
_diffrn_oxdiff_measurement_exp_name KSK590D2-4.par
_olex2_refinement_description
;
1. Fixed Uiso
 At 1.2 times of:
  All C(H) groups
 At 1.5 times of:
  All C(H,H,H) groups
2.a Aromatic/amide H refined with riding coordinates:
 C3(H3), C4(H4), C7(H7), C6(H6)
2.b Idealised Me refined as rotating group:
 C10(H10A,H10B,H10C), C8(H8A,H8B,H8C)
;
_olex2_submission_special_instructions 'No special instructions were received'
_oxdiff_exptl_absorpt_empirical_details
;
Empirical correction (ABSPACK) includes:
- Absorption correction using spherical harmonics
- Frame scaling
;
_oxdiff_exptl_absorpt_empirical_full_max 2.245
_oxdiff_exptl_absorpt_empirical_full_min 0.546

loop_
_space_group_symop_operation_xyz
'x, y, z'
'-x, y+1/2, -z+1/2'
'-x, -y, -z'
'x, -y-1/2, z-1/2'

loop_
_atom_site_label
_atom_site_type_symbol
_atom_site_fract_x
_atom_site_fract_y
_atom_site_fract_z
_atom_site_U_iso_or_equiv
_atom_site_adp_type
_atom_site_occupancy
_atom_site_site_symmetry_order
_atom_site_calc_flag
_atom_site_refinement_flags_posn
_atom_site_refinement_flags_adp
_atom_site_refinement_flags_occupancy
_atom_site_disorder_assembly
_atom_site_disorder_group
O3 O 0.69353(15) 0.57606(9) 1.05144(11) 0.0377(3) Uani 1 1 d . . . . .
O1 O 0.73757(19) 0.37023(11) 0.43102(10) 0.0437(3) Uani 1 1 d . . . . .
O2 O 0.7930(2) 0.71127(10) 0.93508(13) 0.0526(4) Uani 1 1 d . . . . .
C2 C 0.88443(19) 0.48455(12) 0.81372(13) 0.0277(3) Uani 1 1 d . . . . .
C3 C 0.8709(2) 0.36697(12) 0.78127(14) 0.0321(4) Uani 1 1 d . . . . .
H3 H 0.893815 0.310474 0.848038 0.038 Uiso 1 1 calc R U . . .
C1 C 0.9303(2) 0.52212(12) 0.95156(13) 0.0287(3) Uani 1 1 d . . . . .
C9 C 0.8014(2) 0.61514(12) 0.97830(13) 0.0310(4) Uani 1 1 d . . . . .
C5 C 0.7869(2) 0.41391(13) 0.55392(14) 0.0320(4) Uani 1 1 d . . . . .
C4 C 0.8245(2) 0.33227(13) 0.65311(14) 0.0350(4) Uani 1 1 d . . . . .
H4 H 0.818311 0.252238 0.632562 0.042 Uiso 1 1 calc R U . . .
C7 C 0.8484(2) 0.56471(12) 0.71300(14) 0.0325(4) Uani 1 1 d . . . . .
H7 H 0.857102 0.644845 0.733066 0.039 Uiso 1 1 calc R U . . .
C6 C 0.8002(2) 0.53050(13) 0.58415(14) 0.0340(4) Uani 1 1 d . . . . .
H6 H 0.776381 0.586725 0.517086 0.041 Uiso 1 1 calc R U . . .
C10 C 0.5644(3) 0.65906(16) 1.0832(2) 0.0480(5) Uani 1 1 d . . . . .
H10A H 0.528050 0.716652 1.013830 0.072 Uiso 1 1 calc R U . . .
H10B H 0.627380 0.697692 1.164854 0.072 Uiso 1 1 calc R U . . .
H10C H 0.450415 0.618999 1.092339 0.072 Uiso 1 1 calc R U . . .
C8 C 0.6780(3) 0.45092(18) 0.32718(15) 0.0475(5) Uani 1 1 d . . . . .
H8A H 0.636002 0.409011 0.244925 0.071 Uiso 1 1 calc R U . . .
H8B H 0.784520 0.501717 0.324983 0.071 Uiso 1 1 calc R U . . .
H8C H 0.572493 0.497422 0.340353 0.071 Uiso 1 1 calc R U . . .

loop_
_atom_site_aniso_label
_atom_site_aniso_U_11
_atom_site_aniso_U_22
_atom_site_aniso_U_33
_atom_site_aniso_U_23
_atom_site_aniso_U_13
_atom_site_aniso_U_12
O3 0.0348(6) 0.0365(6) 0.0458(6) -0.0009(4) 0.0177(5) 0.0038(4)
O1 0.0582(7) 0.0459(7) 0.0259(6) -0.0059(4) 0.0096(5) -0.0041(5)
O2 0.0779(9) 0.0321(6) 0.0578(8) 0.0057(5) 0.0358(7) 0.0144(6)
C2 0.0272(7) 0.0291(7) 0.0273(7) -0.0014(5) 0.0078(5) 0.0005(5)
C3 0.0380(8) 0.0290(7) 0.0286(7) 0.0014(5) 0.0079(6) -0.0013(5)
C1 0.0327(7) 0.0258(7) 0.0285(7) -0.0013(5) 0.0098(5) -0.0004(5)
C9 0.0345(7) 0.0307(7) 0.0269(7) -0.0030(5) 0.0068(6) 0.0017(6)
C5 0.0321(7) 0.0380(8) 0.0261(7) -0.0040(6) 0.0083(6) -0.0029(6)
C4 0.0430(8) 0.0285(7) 0.0327(8) -0.0043(5) 0.0089(6) -0.0020(6)
C7 0.0363(8) 0.0277(7) 0.0329(8) -0.0005(5) 0.0084(6) 0.0001(5)
C6 0.0389(8) 0.0340(8) 0.0287(7) 0.0044(6) 0.0084(6) -0.0004(6)
C10 0.0406(9) 0.0488(10) 0.0605(11) -0.0090(8) 0.0239(8) 0.0061(7)
C8 0.0483(10) 0.0658(12) 0.0266(8) 0.0006(7) 0.0071(7) 0.0014(8)

loop_
_atom_type_symbol
_atom_type_description
_atom_type_scat_dispersion_real
_atom_type_scat_dispersion_imag
_atom_type_scat_source
C C 0.0181 0.0091 'International Tables Vol C Tables 4.2.6.8 and 6.1.1.4'
H H 0.0000 0.0000 'International Tables Vol C Tables 4.2.6.8 and 6.1.1.4'
O O 0.0492 0.0322 'International Tables Vol C Tables 4.2.6.8 and 6.1.1.4'

loop_
_exptl_crystal_face_index_h
_exptl_crystal_face_index_k
_exptl_crystal_face_index_l
_exptl_crystal_face_perp_dist
4 5 -2 0.1156
-4 -5 2 0.0896
-3 6 1 0.0860
3 -6 0 0.0997
-1 1 7 0.2125
-1 -2 -6 0.2307
3 3 -6 0.1825
3 4 2 0.1277
2 -5 -5 0.1947
-2 4 -4 0.1729
-3 6 3 0.1053
-1 7 1 0.0680
-1 7 -1 0.0623
0 6 -4 0.1311
1 -7 -1 0.1033
0 -4 6 0.2027
2 6 -4 0.1253
0 -7 1 0.0674
0 -7 -3 0.1323
-2 -6 -1 0.1342
4 0 -4 0.1706

loop_
_geom_angle_atom_site_label_1
_geom_angle_atom_site_label_2
_geom_angle_atom_site_label_3
_geom_angle
_geom_angle_site_symmetry_1
_geom_angle_site_symmetry_3
_geom_angle_publ_flag
C9 O3 C10 116.00(13) . . ?
C5 O1 C8 117.11(13) . . ?
C3 C2 C1 120.78(13) . . ?
C7 C2 C3 117.91(13) . . ?
C7 C2 C1 121.29(12) . . ?
C2 C3 H3 119.7 . . ?
C4 C3 C2 120.70(13) . . ?
C4 C3 H3 119.7 . . ?
C2 C1 C9 114.33(12) . . ?
C1 C1 C2 125.19(16) 3_767 . ?
C1 C1 C9 120.46(16) 3_767 . ?
O3 C9 C1 111.57(12) . . ?
O2 C9 O3 124.43(14) . . ?
O2 C9 C1 123.96(14) . . ?
O1 C5 C4 115.57(13) . . ?
O1 C5 C6 124.75(14) . . ?
C6 C5 C4 119.68(13) . . ?
C3 C4 C5 120.42(13) . . ?
C3 C4 H4 119.8 . . ?
C5 C4 H4 119.8 . . ?
C2 C7 H7 119.2 . . ?
C6 C7 C2 121.69(14) . . ?
C6 C7 H7 119.2 . . ?
C5 C6 C7 119.59(13) . . ?
C5 C6 H6 120.2 . . ?
C7 C6 H6 120.2 . . ?
O3 C10 H10A 109.5 . . ?
O3 C10 H10B 109.5 . . ?
O3 C10 H10C 109.5 . . ?
H10A C10 H10B 109.5 . . ?
H10A C10 H10C 109.5 . . ?
H10B C10 H10C 109.5 . . ?
O1 C8 H8A 109.5 . . ?
O1 C8 H8B 109.5 . . ?
O1 C8 H8C 109.5 . . ?
H8A C8 H8B 109.5 . . ?
H8A C8 H8C 109.5 . . ?
H8B C8 H8C 109.5 . . ?

loop_
_geom_bond_atom_site_label_1
_geom_bond_atom_site_label_2
_geom_bond_distance
_geom_bond_site_symmetry_2
_geom_bond_publ_flag
O3 C9 1.3304(18) . ?
O3 C10 1.4485(19) . ?
O1 C5 1.3652(18) . ?
O1 C8 1.428(2) . ?
O2 C9 1.1999(19) . ?
C2 C3 1.4010(19) . ?
C2 C1 1.4886(19) . ?
C2 C7 1.393(2) . ?
C3 H3 0.9500 . ?
C3 C4 1.382(2) . ?
C1 C1 1.344(3) 3_767 ?
C1 C9 1.5064(19) . ?
C5 C4 1.393(2) . ?
C5 C6 1.384(2) . ?
C4 H4 0.9500 . ?
C7 H7 0.9500 . ?
C7 C6 1.387(2) . ?
C6 H6 0.9500 . ?
C10 H10A 0.9800 . ?
C10 H10B 0.9800 . ?
C10 H10C 0.9800 . ?
C8 H8A 0.9800 . ?
C8 H8B 0.9800 . ?
C8 H8C 0.9800 . ?

loop_
_geom_torsion_atom_site_label_1
_geom_torsion_atom_site_label_2
_geom_torsion_atom_site_label_3
_geom_torsion_atom_site_label_4
_geom_torsion
_geom_torsion_site_symmetry_1
_geom_torsion_site_symmetry_2
_geom_torsion_site_symmetry_3
_geom_torsion_site_symmetry_4
_geom_torsion_publ_flag
O1 C5 C4 C3 -178.27(14) . . . . ?
O1 C5 C6 C7 178.82(14) . . . . ?
C2 C3 C4 C5 -1.2(2) . . . . ?
C2 C1 C9 O3 112.40(13) . . . . ?
C2 C1 C9 O2 -65.2(2) . . . . ?
C2 C7 C6 C5 0.1(2) . . . . ?
C3 C2 C1 C1 46.3(2) . . . 3_767 ?
C3 C2 C1 C9 -132.03(14) . . . . ?
C3 C2 C7 C6 0.1(2) . . . . ?
C1 C2 C3 C4 178.68(13) . . . . ?
C1 C2 C7 C6 -178.10(13) . . . . ?
C1 C1 C9 O3 -66.1(2) 3_767 . . . ?
C1 C1 C9 O2 116.3(2) 3_767 . . . ?
C4 C5 C6 C7 -0.8(2) . . . . ?
C7 C2 C3 C4 0.5(2) . . . . ?
C7 C2 C1 C1 -135.50(19) . . . 3_767 ?
C7 C2 C1 C9 46.13(18) . . . . ?
C6 C5 C4 C3 1.4(2) . . . . ?
C10 O3 C9 O2 -2.6(2) . . . . ?
C10 O3 C9 C1 179.85(13) . . . . ?
C8 O1 C5 C4 173.36(14) . . . . ?
C8 O1 C5 C6 -6.3(2) . . . . ?

loop_
_exptl_oxdiff_crystal_face_indexfrac_h
_exptl_oxdiff_crystal_face_indexfrac_k
_exptl_oxdiff_crystal_face_indexfrac_l
_exptl_oxdiff_crystal_face_x
_exptl_oxdiff_crystal_face_y
_exptl_oxdiff_crystal_face_z
3.7221 4.6428 -1.5900 0.9708 -0.2334 0.0552
-3.7182 -4.5613 2.2803 -0.9601 0.2306 -0.1584
-2.9340 5.8820 0.8051 -0.2339 -0.9720 -0.0222
2.8821 -5.8308 -0.0388 0.2327 0.9684 -0.0899
-0.5382 0.6077 6.8460 -0.0168 -0.0573 -0.9982
-1.2069 -2.1494 -5.7139 -0.3998 0.0938 0.9118
2.7881 3.0039 -5.8027 0.6645 -0.1618 0.7296
3.2846 4.4010 1.5177 0.8966 -0.2147 -0.3872
2.4660 -4.6894 -4.8730 0.1780 0.7461 0.6416
-1.9210 4.1356 -4.1297 -0.1737 -0.7153 0.6769
-2.8696 5.6237 2.9310 -0.2192 -0.9145 -0.3399
-0.7283 7.3647 1.0968 0.2799 -0.9454 -0.1670
-0.6345 7.3363 -0.8605 0.2812 -0.9521 0.1203
-0.3673 5.9648 -3.8897 0.2325 -0.7910 0.5660
0.7278 -7.3666 -1.0830 -0.2800 0.9457 0.1649
0.1133 -4.0622 5.5860 -0.1619 0.5542 -0.8165
2.0680 5.6033 -4.1791 0.6830 -0.5262 0.5065
0.1551 -7.4442 0.7888 -0.3810 0.9203 -0.0886
0.3189 -6.9859 -2.5441 -0.3496 0.8482 0.3980
-2.3524 -5.9931 -1.3630 -0.8036 0.4941 0.3319
4.3448 0.1670 -4.3746 0.8191 0.3374 0.4640
